data_4311890
loop_
_publ_author_name
'F. Albert Cotton'
'James P. Donahue'
'Michael B. Hall'
'Carlos A. Murillo'
'Dino Villagr\'an'

_publ_contact_author_phone 979-845-4432
_publ_section_title
;
 Reaction Products of W(CO)6 with Formamidines; Electronic Structure of a
 W2(\m-CO)2 Core with Unsymmetric Bridging Carbonyls
;
_journal_name_full 'Inorganic Chemistry'
_journal_page_first 6954
_journal_page_last 6964
_journal_paper_doi 10.1021/ic049116c
_journal_volume 43
_journal_year 2004
_chemical_formula_moiety 'W2 ((Cl2 C6 H3 N)2 C H)4'
_chemical_formula_sum 'C52 H28 Cl16 N8 W2'
_chemical_formula_weight 1699.72
_chemical_melting_point ?
_chemical_name_common W2(D(Cl)PhF)4
_chemical_name_systematic
;
 Ditungsten(II) tetra(N,N'-3,5-dichlorophenyl)formamidinate
;
_space_group_IT_number 2
_symmetry_cell_setting triclinic
_symmetry_space_group_name_Hall '-P 1'
_symmetry_space_group_name_H-M 'P -1'
_atom_sites_solution_hydrogens geom
_atom_sites_solution_primary direct
_atom_sites_solution_secondary difmap
_audit_creation_method SHELXL-97
_cell_angle_alpha 97.897(2)
_cell_angle_beta 104.285(2)
_cell_angle_gamma 113.530(2)
_cell_formula_units_Z 1
_cell_length_a 9.8234(11)
_cell_length_b 11.7146(13)
_cell_length_c 14.3771(16)
_cell_measurement_reflns_used 3828
_cell_measurement_temperature 213(2)
_cell_measurement_theta_max 27.02
_cell_measurement_theta_min 2.14
_cell_volume 1417.2(3)
_computing_cell_refinement 'SAINT V. 6.22'
_computing_data_collection 'SMART V. 5.618'
_computing_data_reduction 'SAINT V. 6.22'
_computing_molecular_graphics 'SHELXTL (Siemens, 1996)'
_computing_publication_material CIFTAB
_computing_structure_refinement 'SHELXL-97 (Sheldrick, 1997)'
_computing_structure_solution 'SHELXS-97 (Sheldrick, 1990)'
_diffrn_ambient_temperature 213(2)
_diffrn_measured_fraction_theta_full 0.949
_diffrn_measured_fraction_theta_max 0.949
_diffrn_measurement_device 'Bruker SMART 1000'
_diffrn_measurement_device_type 'area detector'
_diffrn_measurement_method 'omega scans'
_diffrn_radiation_monochromator graphite
_diffrn_radiation_source 'normal-focus sealed tube'
_diffrn_radiation_type MoK\a
_diffrn_radiation_wavelength 0.71073
_diffrn_reflns_av_R_equivalents 0.0301
_diffrn_reflns_av_sigmaI/netI 0.0664
_diffrn_reflns_limit_h_max 12
_diffrn_reflns_limit_h_min -12
_diffrn_reflns_limit_k_max 15
_diffrn_reflns_limit_k_min -15
_diffrn_reflns_limit_l_max 18
_diffrn_reflns_limit_l_min -12
_diffrn_reflns_number 9937
_diffrn_reflns_theta_full 27.58
_diffrn_reflns_theta_max 27.58
_diffrn_reflns_theta_min 1.52
_diffrn_standards_number 'none (area detector data)'
_exptl_absorpt_coefficient_mu 4.856
_exptl_absorpt_correction_T_max 0.8680
_exptl_absorpt_correction_T_min 0.3413
_exptl_absorpt_correction_type multi-scan
_exptl_crystal_colour orange
_exptl_crystal_density_diffrn 1.992
_exptl_crystal_density_method 'not measured'
_exptl_crystal_description needle
_exptl_crystal_F_000 816
_exptl_crystal_size_max 0.28
_exptl_crystal_size_mid 0.06
_exptl_crystal_size_min 0.03
_refine_diff_density_max 2.012
_refine_diff_density_min -1.268
_refine_diff_density_rms 0.179
_refine_ls_extinction_method none
_refine_ls_goodness_of_fit_ref 1.006
_refine_ls_hydrogen_treatment noref
_refine_ls_matrix_type full
_refine_ls_number_parameters 352
_refine_ls_number_reflns 6228
_refine_ls_number_restraints 0
_refine_ls_restrained_S_all 1.006
_refine_ls_R_factor_all 0.0553
_refine_ls_R_factor_gt 0.0386
_refine_ls_shift/su_max 0.003
_refine_ls_shift/su_mean 0.000
_refine_ls_structure_factor_coef Fsqd
_refine_ls_weighting_details 'calc w=1/[\s^2^(Fo^2^)+(0.0393P)^2^+0.0000P] where P=(Fo^2^+2Fc^2^)/3'
_refine_ls_weighting_scheme calc
_refine_ls_wR_factor_gt 0.0799
_refine_ls_wR_factor_ref 0.0864
_reflns_number_gt 5050
_reflns_number_total 6228
_reflns_threshold_expression I>2sigma(I)
_cod_data_source_file ic049116csi20040706_041210_6.cif
_cod_data_source_block W2(D(Cl)PhF)4
_cod_depositor_comments
;
The following automatic conversions were performed:
'_geom_bond_publ_flag' value 'Y' changed to 'y' according to
'/home/adriana/struct/CIF-dictionaries/cif_core.dic' dictionary named
'cif_core.dic' version 2.4.1 from 2010-06-29 (15
times).

'_geom_bond_publ_flag' value 'N' changed to 'n' according to
'/home/adriana/struct/CIF-dictionaries/cif_core.dic' dictionary named
'cif_core.dic' version 2.4.1 from 2010-06-29 (32
times).

'_geom_angle_publ_flag' value 'Y' changed to 'y' according to
'/home/adriana/struct/CIF-dictionaries/cif_core.dic' dictionary named
'cif_core.dic' version 2.4.1 from 2010-06-29 (24
times).

'_geom_angle_publ_flag' value 'N' changed to 'n' according to
'/home/adriana/struct/CIF-dictionaries/cif_core.dic' dictionary named
'cif_core.dic' version 2.4.1 from 2010-06-29 (48 times).

Automatic conversion script
Id: cif_fix_enum 1555 2011-01-17 13:19:09Z saulius 

The following automatic conversions were performed:

'_chemical_melting_point' value 'not measured' was changed to '?' -
the value is undefined or not given.

Automatic conversion script
Id: cif_fix_values 1569 2011-02-09 13:29:24Z adriana 

The following automatic conversions were performed:
data name '_publ_contact_author-phone' replaced with
'_publ_contact_author_phone' as specified in the replacement file
'/home/antanas/src/cod-tools/trunk/data/replacement-values/replacement_tags.lst'.

Automatic conversion script
Id: cif_correct_tags 4998 2017-03-02 13:24:31Z antanas 
;
_cod_database_code 4311890

loop_
_symmetry_equiv_pos_as_xyz
'x, y, z'
'-x, -y, -z'

loop_
_atom_site_label
_atom_site_type_symbol
_atom_site_fract_x
_atom_site_fract_y
_atom_site_fract_z
_atom_site_U_iso_or_equiv
_atom_site_adp_type
_atom_site_occupancy
_atom_site_symmetry_multiplicity
_atom_site_calc_flag
_atom_site_refinement_flags
_atom_site_disorder_assembly
_atom_site_disorder_group
W1 W -1.43841(2) -0.01294(2) 0.569316(18) 0.01809(8) Uani 1 1 d . . .
Cl1 Cl -1.18991(18) -0.47526(16) 0.48424(14) 0.0384(4) Uani 1 1 d . . .
Cl2 Cl -1.3186(2) -0.33699(17) 0.81111(13) 0.0415(4) Uani 1 1 d . . .
Cl3 Cl -1.93286(18) -0.46676(16) 0.74542(14) 0.0377(4) Uani 1 1 d . . .
Cl4 Cl -1.3771(2) -0.0648(2) 0.96509(14) 0.0523(5) Uani 1 1 d . . .
Cl5 Cl -0.9856(2) 0.17801(19) 0.96016(13) 0.0443(4) Uani 1 1 d . . .
Cl6 Cl -1.2857(2) 0.47180(17) 0.98530(13) 0.0419(4) Uani 1 1 d . . .
Cl7 Cl -0.66319(17) 0.39719(16) 0.76550(14) 0.0384(4) Uani 1 1 d . . .
Cl8 Cl -0.92315(19) -0.08619(16) 0.80277(14) 0.0405(4) Uani 1 1 d . . .
N1 N -1.4917(5) -0.2036(4) 0.4959(4) 0.0205(10) Uani 1 1 d . . .
N2 N -1.6493(5) -0.0878(4) 0.6067(4) 0.0220(11) Uani 1 1 d . . .
N3 N -1.3751(5) 0.1790(4) 0.6506(4) 0.0212(10) Uani 1 1 d . . .
N4 N -1.2221(5) 0.0598(4) 0.5394(3) 0.0192(10) Uani 1 1 d . . .
C1 C -1.5748(6) -0.2501(5) 0.3995(4) 0.0236(13) Uani 1 1 d . . .
H1 H -1.5984 -0.3340 0.3663 0.028 Uiso 1 1 calc R . .
C2 C -1.4224(6) -0.2770(5) 0.5417(5) 0.0229(13) Uani 1 1 d . . .
C3 C -1.3531(6) -0.3385(6) 0.4930(5) 0.0257(13) Uani 1 1 d . . .
H3 H -1.3582 -0.3386 0.4269 0.031 Uiso 1 1 calc R . .
C4 C -1.2771(6) -0.3990(5) 0.5448(5) 0.0258(13) Uani 1 1 d . . .
C5 C -1.2621(6) -0.3976(5) 0.6433(5) 0.0276(14) Uani 1 1 d . . .
H5 H -1.2046 -0.4352 0.6781 0.033 Uiso 1 1 calc R . .
C6 C -1.3345(6) -0.3392(6) 0.6879(5) 0.0251(13) Uani 1 1 d . . .
C7 C -1.4153(6) -0.2799(5) 0.6396(5) 0.0238(13) Uani 1 1 d . . .
H7 H -1.4651 -0.2419 0.6720 0.029 Uiso 1 1 calc R . .
C8 C -1.7819(6) -0.1003(6) 0.5425(5) 0.0241(13) Uani 1 1 d . . .
H8 H -1.8775 -0.1375 0.5551 0.029 Uiso 1 1 calc R . .
C9 C -1.6622(6) -0.1444(6) 0.6871(5) 0.0227(13) Uani 1 1 d . . .
C10 C -1.7835(6) -0.2650(5) 0.6770(5) 0.0232(13) Uani 1 1 d . . .
H10 H -1.8662 -0.3101 0.6162 0.028 Uiso 1 1 calc R . .
C11 C -1.7804(6) -0.3173(6) 0.7575(5) 0.0262(13) Uani 1 1 d . . .
C12 C -1.6564(7) -0.2592(6) 0.8461(5) 0.0324(15) Uani 1 1 d . . .
H12 H -1.6536 -0.2991 0.8985 0.039 Uiso 1 1 calc R . .
C13 C -1.5366(7) -0.1402(7) 0.8551(5) 0.0337(15) Uani 1 1 d . . .
C14 C -1.5373(7) -0.0805(6) 0.7786(5) 0.0295(14) Uani 1 1 d . . .
H14 H -1.4558 0.0016 0.7873 0.035 Uiso 1 1 calc R . .
C15 C -1.2940(6) 0.2338(5) 0.7552(4) 0.0215(12) Uani 1 1 d . . .
C16 C -1.1867(7) 0.1912(6) 0.8017(5) 0.0265(13) Uani 1 1 d . . .
H16 H -1.1653 0.1324 0.7638 0.032 Uiso 1 1 calc R . .
C17 C -1.1126(7) 0.2367(6) 0.9039(5) 0.0280(14) Uani 1 1 d . . .
C18 C -1.1393(7) 0.3229(6) 0.9628(5) 0.0293(14) Uani 1 1 d . . .
H18 H -1.0880 0.3528 1.0320 0.035 Uiso 1 1 calc R . .
C19 C -1.2456(7) 0.3638(5) 0.9151(5) 0.0264(13) Uani 1 1 d . . .
C20 C -1.3250(7) 0.3189(6) 0.8135(5) 0.0256(13) Uani 1 1 d . . .
H20 H -1.3996 0.3459 0.7842 0.031 Uiso 1 1 calc R . .
C21 C -1.0737(6) 0.0892(6) 0.6107(5) 0.0234(13) Uani 1 1 d . . .
C22 C -0.9500(6) 0.2128(6) 0.6433(5) 0.0254(13) Uani 1 1 d . . .
H22 H -0.9561 0.2769 0.6120 0.031 Uiso 1 1 calc R . .
C23 C -0.8165(6) 0.2414(6) 0.7227(5) 0.0286(14) Uani 1 1 d . . .
C24 C -0.8041(7) 0.1501(6) 0.7722(5) 0.0307(15) Uani 1 1 d . . .
H24 H -0.7141 0.1712 0.8265 0.037 Uiso 1 1 calc R . .
C25 C -0.9275(7) 0.0282(6) 0.7390(5) 0.0259(13) Uani 1 1 d . . .
C26 C -1.0623(6) -0.0037(6) 0.6600(4) 0.0240(13) Uani 1 1 d . . .
H26 H -1.1459 -0.0876 0.6395 0.029 Uiso 1 1 calc R . .

loop_
_atom_site_aniso_label
_atom_site_aniso_U_11
_atom_site_aniso_U_22
_atom_site_aniso_U_33
_atom_site_aniso_U_23
_atom_site_aniso_U_13
_atom_site_aniso_U_12
W1 0.01801(11) 0.01975(12) 0.01418(13) 0.00587(9) 0.00151(9) 0.00809(9)
Cl1 0.0361(8) 0.0358(9) 0.0466(11) 0.0070(8) 0.0111(8) 0.0222(7)
Cl2 0.0451(9) 0.0492(10) 0.0261(10) 0.0205(8) 0.0046(8) 0.0184(8)
Cl3 0.0309(8) 0.0355(9) 0.0477(11) 0.0235(8) 0.0117(8) 0.0128(7)
Cl4 0.0459(10) 0.0604(12) 0.0259(10) 0.0143(9) -0.0061(8) 0.0101(9)
Cl5 0.0455(9) 0.0613(12) 0.0279(10) 0.0115(9) -0.0020(8) 0.0341(9)
Cl6 0.0673(11) 0.0396(9) 0.0269(10) 0.0082(8) 0.0167(9) 0.0316(9)
Cl7 0.0241(7) 0.0336(9) 0.0419(11) 0.0052(8) 0.0015(7) 0.0051(7)
Cl8 0.0401(9) 0.0395(9) 0.0399(11) 0.0178(8) 0.0001(8) 0.0215(8)
N1 0.022(2) 0.017(2) 0.022(3) 0.010(2) 0.004(2) 0.009(2)
N2 0.022(2) 0.024(3) 0.021(3) 0.008(2) 0.004(2) 0.012(2)
N3 0.026(2) 0.021(2) 0.014(3) 0.005(2) 0.004(2) 0.010(2)
N4 0.021(2) 0.026(3) 0.005(2) 0.003(2) -0.0017(19) 0.009(2)
C1 0.028(3) 0.018(3) 0.018(3) 0.000(3) 0.002(3) 0.009(2)
C2 0.023(3) 0.020(3) 0.021(3) 0.007(3) 0.001(2) 0.009(2)
C3 0.024(3) 0.026(3) 0.022(3) 0.006(3) 0.004(3) 0.008(3)
C4 0.024(3) 0.017(3) 0.031(4) 0.000(3) 0.005(3) 0.009(2)
C5 0.021(3) 0.020(3) 0.034(4) 0.010(3) -0.002(3) 0.007(2)
C6 0.026(3) 0.023(3) 0.020(3) 0.009(3) 0.003(3) 0.008(3)
C7 0.024(3) 0.024(3) 0.023(3) 0.010(3) 0.005(3) 0.012(3)
C8 0.021(3) 0.027(3) 0.025(4) 0.010(3) 0.007(3) 0.010(2)
C9 0.026(3) 0.027(3) 0.019(3) 0.009(3) 0.010(3) 0.013(3)
C10 0.020(3) 0.023(3) 0.025(4) 0.005(3) 0.004(3) 0.010(2)
C11 0.021(3) 0.028(3) 0.033(4) 0.014(3) 0.011(3) 0.011(3)
C12 0.036(3) 0.039(4) 0.030(4) 0.020(3) 0.011(3) 0.020(3)
C13 0.030(3) 0.045(4) 0.021(4) 0.011(3) 0.002(3) 0.015(3)
C14 0.029(3) 0.033(3) 0.022(4) 0.010(3) 0.002(3) 0.012(3)
C15 0.022(3) 0.020(3) 0.018(3) 0.008(3) 0.003(2) 0.007(2)
C16 0.028(3) 0.029(3) 0.020(3) 0.004(3) 0.007(3) 0.013(3)
C17 0.025(3) 0.030(3) 0.020(3) 0.009(3) -0.003(3) 0.010(3)
C18 0.033(3) 0.034(4) 0.016(3) 0.008(3) 0.005(3) 0.011(3)
C19 0.032(3) 0.020(3) 0.024(4) 0.006(3) 0.010(3) 0.009(3)
C20 0.029(3) 0.025(3) 0.019(3) 0.007(3) 0.005(3) 0.010(3)
C21 0.020(3) 0.029(3) 0.023(3) 0.007(3) 0.007(3) 0.012(3)
C22 0.023(3) 0.028(3) 0.028(4) 0.012(3) 0.009(3) 0.013(3)
C23 0.021(3) 0.027(3) 0.031(4) 0.003(3) 0.005(3) 0.007(3)
C24 0.023(3) 0.040(4) 0.027(4) 0.009(3) 0.003(3) 0.014(3)
C25 0.025(3) 0.034(3) 0.027(4) 0.014(3) 0.009(3) 0.020(3)
C26 0.020(3) 0.029(3) 0.018(3) 0.004(3) 0.001(2) 0.010(3)

loop_
_atom_type_symbol
_atom_type_description
_atom_type_scat_dispersion_real
_atom_type_scat_dispersion_imag
_atom_type_scat_source
C C 0.0033 0.0016 'International Tables Vol C Tables 4.2.6.8 and 6.1.1.4'
H H 0.0000 0.0000 'International Tables Vol C Tables 4.2.6.8 and 6.1.1.4'
N N 0.0061 0.0033 'International Tables Vol C Tables 4.2.6.8 and 6.1.1.4'
Cl Cl 0.1484 0.1585 'International Tables Vol C Tables 4.2.6.8 and 6.1.1.4'
W W -0.8490 6.8722 'International Tables Vol C Tables 4.2.6.8 and 6.1.1.4'

loop_
_geom_angle_atom_site_label_1
_geom_angle_atom_site_label_2
_geom_angle_atom_site_label_3
_geom_angle
_geom_angle_site_symmetry_1
_geom_angle_site_symmetry_3
_geom_angle_publ_flag
N1 W1 N4 89.99(17) . . y
N1 W1 N2 89.83(17) . . y
N4 W1 N2 176.85(18) . . y
N1 W1 N3 176.70(18) . . y
N4 W1 N3 89.21(17) . . y
N2 W1 N3 90.79(17) . . y
N1 W1 W1 91.19(13) . 2_256 y
N4 W1 W1 91.64(12) . 2_256 y
N2 W1 W1 91.50(13) . 2_256 y
N3 W1 W1 92.04(12) . 2_256 y
C1 N1 C2 117.7(5) . . y
C1 N1 W1 119.0(4) . . y
C2 N1 W1 122.6(4) . . y
C8 N2 C9 117.5(5) . . y
C8 N2 W1 118.3(4) . . y
C9 N2 W1 123.4(4) . . y
C1 N3 C15 117.0(5) 2_256 . y
C1 N3 W1 117.1(4) 2_256 . y
C15 N3 W1 125.8(4) . . y
C8 N4 C21 116.9(5) 2_256 . y
C8 N4 W1 118.8(4) 2_256 . y
C21 N4 W1 123.3(4) . . y
N1 C1 N3 120.7(5) . 2_256 y
C7 C2 C3 119.8(5) . . n
C7 C2 N1 118.7(5) . . n
C3 C2 N1 121.4(5) . . n
C4 C3 C2 118.2(6) . . n
C5 C4 C3 122.9(6) . . n
C5 C4 Cl1 118.8(5) . . n
C3 C4 Cl1 118.2(5) . . n
C6 C5 C4 117.3(5) . . n
C5 C6 C7 122.6(6) . . n
C5 C6 Cl2 118.3(5) . . n
C7 C6 Cl2 119.1(5) . . n
C6 C7 C2 119.1(6) . . n
N4 C8 N2 119.7(5) 2_256 . y
C10 C9 C14 119.2(5) . . n
C10 C9 N2 123.1(5) . . n
C14 C9 N2 117.5(5) . . n
C11 C10 C9 119.2(6) . . n
C12 C11 C10 122.6(6) . . n
C12 C11 Cl3 118.1(5) . . n
C10 C11 Cl3 119.2(5) . . n
C11 C12 C13 117.6(6) . . n
C14 C13 C12 122.2(6) . . n
C14 C13 Cl4 118.8(5) . . n
C12 C13 Cl4 119.0(5) . . n
C13 C14 C9 119.1(6) . . n
C20 C15 C16 118.8(6) . . n
C20 C15 N3 123.2(5) . . n
C16 C15 N3 117.8(5) . . n
C17 C16 C15 119.4(6) . . n
C18 C17 C16 122.7(6) . . n
C18 C17 Cl5 118.9(5) . . n
C16 C17 Cl5 118.4(5) . . n
C17 C18 C19 116.9(6) . . n
C20 C19 C18 122.5(6) . . n
C20 C19 Cl6 118.3(5) . . n
C18 C19 Cl6 119.2(5) . . n
C19 C20 C15 119.7(6) . . n
C22 C21 C26 119.0(5) . . n
C22 C21 N4 121.5(5) . . n
C26 C21 N4 118.8(5) . . n
C21 C22 C23 119.4(5) . . n
C24 C23 C22 122.1(5) . . n
C24 C23 Cl7 118.3(5) . . n
C22 C23 Cl7 119.5(5) . . n
C25 C24 C23 117.7(6) . . n
C24 C25 C26 121.8(6) . . n
C24 C25 Cl8 119.5(5) . . n
C26 C25 Cl8 118.5(5) . . n
C25 C26 C21 120.0(5) . . n

loop_
_geom_bond_atom_site_label_1
_geom_bond_atom_site_label_2
_geom_bond_distance
_geom_bond_site_symmetry_2
_geom_bond_publ_flag
W1 N1 2.127(5) . y
W1 N4 2.129(4) . y
W1 N2 2.139(4) . y
W1 N3 2.148(5) . y
W1 W1 2.1904(5) 2_256 y
Cl1 C4 1.748(6) . n
Cl2 C6 1.735(6) . n
Cl3 C11 1.742(6) . n
Cl4 C13 1.739(7) . n
Cl5 C17 1.738(6) . n
Cl6 C19 1.738(6) . n
Cl7 C23 1.737(6) . n
Cl8 C25 1.733(6) . n
N1 C1 1.328(7) . y
N1 C2 1.427(7) . y
N2 C8 1.336(7) . y
N2 C9 1.418(7) . y
N3 C1 1.330(7) 2_256 y
N3 C15 1.429(7) . y
N4 C8 1.333(7) 2_256 y
N4 C21 1.435(7) . y
C1 N3 1.331(7) 2_256 y
C2 C7 1.399(8) . n
C2 C3 1.400(8) . n
C3 C4 1.382(8) . n
C4 C5 1.383(9) . n
C5 C6 1.370(8) . n
C6 C7 1.377(7) . n
C8 N4 1.333(7) 2_256 y
C9 C10 1.397(8) . n
C9 C14 1.412(8) . n
C10 C11 1.380(8) . n
C11 C12 1.380(9) . n
C12 C13 1.382(9) . n
C13 C14 1.382(9) . n
C15 C20 1.388(8) . n
C15 C16 1.404(8) . n
C16 C17 1.386(8) . n
C17 C18 1.375(9) . n
C18 C19 1.387(8) . n
C19 C20 1.385(8) . n
C21 C22 1.386(8) . n
C21 C26 1.402(8) . n
C22 C23 1.393(8) . n
C23 C24 1.391(8) . n
C24 C25 1.371(8) . n
C25 C26 1.389(8) . n
